data_7248378
loop_
_publ_author_name
'Zhao, Binshan'
'Kuang, Baolong'
'Sun, Mou'
'Wang, Tingwei'
'Zhang, Chao'
'Xu, Meiqi'
'Li, Cong'
'Lu, Zujia'
'Zhang, Jian-guo'

_publ_section_title
;
 3-(3,5-Dinitrophenyl)-5-amino-1,2,4-oxadiazole: synthesis, structure and
 properties of a novel insensitive energetic material
;
_journal_issue 19
_journal_name_full CrystEngComm
_journal_page_first 2491
_journal_page_last 2497
_journal_paper_doi 10.1039/D4CE00201F
_journal_volume 26
_journal_year 2024
_chemical_formula_moiety 'C8 H5 N5 O5'
_chemical_formula_sum 'C8 H5 N5 O5'
_chemical_formula_weight 251.17
_space_group_crystal_system monoclinic
_space_group_IT_number 14
_space_group_name_Hall '-P 2yn'
_space_group_name_H-M_alt 'P 1 21/n 1'
_atom_sites_solution_hydrogens geom
_atom_sites_solution_primary direct
_atom_sites_solution_secondary difmap
_audit_creation_date 2023-06-01
_audit_creation_method
;
  Olex2 1.1
  (compiled 2011.02.15 svn.r1672, GUI svn.r3494)
;
_audit_update_record
;
2023-07-04 deposited with the CCDC.	2024-03-28 downloaded from the CCDC.
;
_cell_angle_alpha 90.00
_cell_angle_beta 103.677(5)
_cell_angle_gamma 90.00
_cell_formula_units_Z 4
_cell_length_a 6.8806(4)
_cell_length_b 14.1354(8)
_cell_length_c 10.3877(5)
_cell_measurement_reflns_used 1102
_cell_measurement_temperature 116.7(9)
_cell_measurement_theta_max 25.0530
_cell_measurement_theta_min 3.3690
_cell_volume 981.66(9)
_computing_cell_refinement
;
CrysAlisPro, Agilent Technologies,
Version 1.171.37.35 (release 13-08-2014 CrysAlis171 .NET)
(compiled Aug 13 2014,18:06:01)
;
_computing_data_collection
;
CrysAlisPro, Agilent Technologies,
Version 1.171.37.35 (release 13-08-2014 CrysAlis171 .NET)
(compiled Aug 13 2014,18:06:01)
;
_computing_data_reduction
;
CrysAlisPro, Agilent Technologies,
Version 1.171.37.35 (release 13-08-2014 CrysAlis171 .NET)
(compiled Aug 13 2014,18:06:01)
;
_computing_molecular_graphics
;
O. V. Dolomanov, L. J. Bourhis, R. J. Gildea, J. A. K. Howard and H. Puschmann,
OLEX2: a complete structure solution, refinement and analysis program.
J. Appl. Cryst. (2009). 42, 339-341.
;
_computing_publication_material
;
O. V. Dolomanov, L. J. Bourhis, R. J. Gildea, J. A. K. Howard and H. Puschmann,
OLEX2: a complete structure solution, refinement and analysis program.
J. Appl. Cryst. (2009). 42, 339-341.
;
_computing_structure_refinement 'SHELXL-97 (Sheldrick, 1997)'
_computing_structure_solution 'A short history of SHELX (Sheldrick, 2007)/Bruker'
_diffrn_ambient_environment N~2~
_diffrn_ambient_temperature 116.7(9)
_diffrn_detector 'CCD plate'
_diffrn_detector_area_resol_mean 16.0971
_diffrn_detector_type Eos
_diffrn_measured_fraction_theta_full 0.9973
_diffrn_measured_fraction_theta_max 0.8460
_diffrn_measurement_details
;
#__ type_ start__ end____ width___ exp.time_
  1 omega  -24.00   23.00   1.0000    5.0000
omega____ theta____ kappa____ phi______ frames
    -      -10.8508  -99.0000 -180.0000 47

#__ type_ start__ end____ width___ exp.time_
  2 omega  -38.00   23.00   1.0000    5.0000
omega____ theta____ kappa____ phi______ frames
    -       16.0852  -57.0000   90.0000 61

#__ type_ start__ end____ width___ exp.time_
  3 omega  -16.00   85.00   1.0000    5.0000
omega____ theta____ kappa____ phi______ frames
    -       16.0852    0.0000  -90.0000 101
;
_diffrn_measurement_device 'four-circle diffractometer'
_diffrn_measurement_device_type 'Xcalibur, Eos, Gemini'
_diffrn_measurement_method '\w scans'
_diffrn_orient_matrix_UB_11 0.0947521000
_diffrn_orient_matrix_UB_12 0.0145724000
_diffrn_orient_matrix_UB_13 0.0383226000
_diffrn_orient_matrix_UB_21 -0.0476300000
_diffrn_orient_matrix_UB_22 0.0266198000
_diffrn_orient_matrix_UB_23 0.0416332000
_diffrn_orient_matrix_UB_31 0.0028624000
_diffrn_orient_matrix_UB_32 -0.0399403000
_diffrn_orient_matrix_UB_33 0.0417374000
_diffrn_radiation_monochromator graphite
_diffrn_radiation_probe x-ray
_diffrn_radiation_type 'Mo K\a'
_diffrn_radiation_wavelength 0.71073
_diffrn_reflns_av_R_equivalents 0.0355
_diffrn_reflns_av_unetI/netI 0.0572
_diffrn_reflns_limit_h_max 8
_diffrn_reflns_limit_h_min -8
_diffrn_reflns_limit_k_max 17
_diffrn_reflns_limit_k_min -12
_diffrn_reflns_limit_l_max 12
_diffrn_reflns_limit_l_min -10
_diffrn_reflns_number 4068
_diffrn_reflns_theta_full 25.99
_diffrn_reflns_theta_max 25.99
_diffrn_reflns_theta_min 3.23
_diffrn_source 'Enhance (Mo) X-ray Source'
_exptl_absorpt_coefficient_mu 0.145
_exptl_absorpt_correction_T_max 1.00000
_exptl_absorpt_correction_T_min 0.92088
_exptl_absorpt_correction_type multi-scan
_exptl_absorpt_process_details
;
CrysAlisPro, Agilent Technologies,
Version 1.171.37.35 (release 13-08-2014 CrysAlis171 .NET)
(compiled Aug 13 2014,18:06:01)
Empirical absorption correction using spherical harmonics,
 implemented in SCALE3 ABSPACK scaling algorithm.
;
_exptl_crystal_colour yellow
_exptl_crystal_density_diffrn 1.699
_exptl_crystal_density_meas 1.699
_exptl_crystal_density_method 'not measured'
_exptl_crystal_description neddle
_exptl_crystal_F_000 512
_exptl_crystal_size_max 0.23
_exptl_crystal_size_mid 0.22
_exptl_crystal_size_min 0.22
_refine_diff_density_max 0.221
_refine_diff_density_min -0.209
_refine_diff_density_rms 0.051
_refine_ls_extinction_method none
_refine_ls_goodness_of_fit_ref 1.046
_refine_ls_hydrogen_treatment mixed
_refine_ls_matrix_type full
_refine_ls_number_parameters 163
_refine_ls_number_reflns 1895
_refine_ls_number_restraints 0
_refine_ls_restrained_S_all 1.046
_refine_ls_R_factor_all 0.0732
_refine_ls_R_factor_gt 0.0476
_refine_ls_shift/su_max 0.001
_refine_ls_shift/su_mean 0.000
_refine_ls_structure_factor_coef Fsqd
_refine_ls_weighting_details 'calc w=1/[\s^2^(Fo^2^)+(0.0436P)^2^+0.0655P] where P=(Fo^2^+2Fc^2^)/3'
_refine_ls_weighting_scheme calc
_refine_ls_wR_factor_gt 0.0986
_refine_ls_wR_factor_ref 0.1161
_reflns_number_gt 1363
_reflns_number_total 1895
_reflns_threshold_expression >2sigma(I)
_cod_data_source_file d4ce00201f2.cif
_cod_data_source_block exp_8564
_cod_depositor_comments 'Adding full bibliography for 7248377--7248378.cif.'
_cod_database_code 7248378
_reflns_odcompleteness_completeness 99.73
_reflns_odcompleteness_iscentric 1
_reflns_odcompleteness_theta 25.07

loop_
_space_group_symop_id
_space_group_symop_operation_xyz
1 'x, y, z'
2 '-x+1/2, y+1/2, -z+1/2'
3 '-x, -y, -z'
4 'x-1/2, -y-1/2, z-1/2'

loop_
_atom_site_label
_atom_site_type_symbol
_atom_site_fract_x
_atom_site_fract_y
_atom_site_fract_z
_atom_site_U_iso_or_equiv
_atom_site_adp_type
_atom_site_occupancy
_atom_site_symmetry_multiplicity
_atom_site_calc_flag
_atom_site_refinement_flags
_atom_site_disorder_assembly
_atom_site_disorder_group
O1 O 0.2004(2) 0.63633(11) 0.79836(14) 0.0323(4) Uani 1 1 d . . .
N2 N 0.2250(3) 0.57545(12) 0.99929(16) 0.0240(4) Uani 1 1 d . . .
N3 N -0.0796(3) 0.56429(13) 0.83383(17) 0.0304(5) Uani 1 1 d . . .
H3A H -0.1436 0.5339 0.8852 0.036 Uiso 1 1 calc R . .
H3B H -0.1413 0.5779 0.7516 0.036 Uiso 1 1 calc R . .
C8 C 0.7462(3) 0.67468(15) 1.0801(2) 0.0268(5) Uani 1 1 d . . .
H8 H 0.7438 0.7054 0.9984 0.032 Uiso 1 1 calc R . .
C4 C 0.5862(4) 0.58004(16) 1.2182(2) 0.0275(6) Uani 1 1 d . . .
H4 H 0.4748 0.5451 1.2318 0.033 Uiso 1 1 calc R . .
N1 N 0.3991(3) 0.65462(14) 0.87312(18) 0.0325(5) Uani 1 1 d . . .
C2 C 0.3997(3) 0.61782(15) 0.9886(2) 0.0235(5) Uani 1 1 d . . .
O4 O 0.8845(3) 0.57297(15) 1.54378(16) 0.0592(6) Uani 1 1 d . . .
C3 C 0.5789(3) 0.62429(15) 1.0975(2) 0.0239(5) Uani 1 1 d . . .
N4 N 1.0869(3) 0.73346(15) 1.1635(2) 0.0424(6) Uani 1 1 d . . .
C7 C 0.9131(3) 0.67898(16) 1.1823(2) 0.0308(6) Uani 1 1 d . . .
C1 C 0.1095(4) 0.58957(15) 0.8802(2) 0.0257(5) Uani 1 1 d . . .
C6 C 0.9252(4) 0.63640(17) 1.3039(2) 0.0350(6) Uani 1 1 d . . .
H6 H 1.0422 0.6404 1.3738 0.042 Uiso 1 1 calc R . .
O5 O 0.6542(3) 0.47348(18) 1.44667(18) 0.0611(6) Uani 1 1 d . . .
O3 O 1.2427(3) 0.72836(14) 1.2507(2) 0.0543(6) Uani 1 1 d . . .
N5 N 0.7650(4) 0.54111(19) 1.4458(2) 0.0459(6) Uani 1 1 d . . .
O2 O 1.0667(3) 0.77978(14) 1.0619(2) 0.0625(6) Uani 1 1 d . . .
C5 C 0.7580(4) 0.58787(17) 1.3177(2) 0.0315(6) Uani 1 1 d . . .

loop_
_atom_site_aniso_label
_atom_site_aniso_U_11
_atom_site_aniso_U_22
_atom_site_aniso_U_33
_atom_site_aniso_U_23
_atom_site_aniso_U_13
_atom_site_aniso_U_12
O1 0.0275(9) 0.0395(10) 0.0271(8) 0.0077(7) 0.0012(7) -0.0086(8)
N2 0.0246(11) 0.0246(10) 0.0230(9) 0.0015(8) 0.0063(8) -0.0019(8)
N3 0.0271(12) 0.0399(12) 0.0232(9) 0.0038(8) 0.0039(9) -0.0062(9)
C8 0.0287(13) 0.0195(12) 0.0337(12) -0.0025(10) 0.0102(11) 0.0022(10)
C4 0.0258(13) 0.0302(13) 0.0275(11) -0.0019(10) 0.0078(10) 0.0041(10)
N1 0.0260(12) 0.0391(12) 0.0306(10) 0.0060(9) 0.0034(9) -0.0073(9)
C2 0.0259(13) 0.0204(12) 0.0243(11) 0.0012(9) 0.0065(10) 0.0017(10)
O4 0.0511(13) 0.0943(16) 0.0257(9) -0.0105(9) -0.0041(9) 0.0388(12)
C3 0.0244(13) 0.0216(12) 0.0259(11) -0.0031(9) 0.0065(10) 0.0035(10)
N4 0.0275(13) 0.0290(12) 0.0701(16) -0.0173(12) 0.0103(12) -0.0039(10)
C7 0.0208(13) 0.0227(13) 0.0484(14) -0.0130(11) 0.0071(11) -0.0007(10)
C1 0.0290(14) 0.0230(12) 0.0267(11) -0.0001(9) 0.0096(10) 0.0003(10)
C6 0.0270(14) 0.0369(14) 0.0374(13) -0.0135(12) 0.0005(11) 0.0103(11)
O5 0.0473(14) 0.0889(17) 0.0480(12) 0.0299(12) 0.0129(10) 0.0098(12)
O3 0.0251(11) 0.0598(13) 0.0753(13) -0.0339(10) 0.0065(10) -0.0062(9)
N5 0.0370(14) 0.0712(18) 0.0288(12) 0.0033(12) 0.0064(11) 0.0298(13)
O2 0.0404(13) 0.0408(12) 0.1072(17) 0.0214(12) 0.0192(12) -0.0057(10)
C5 0.0315(15) 0.0384(14) 0.0237(11) -0.0032(10) 0.0050(11) 0.0115(11)

loop_
_atom_type_symbol
_atom_type_description
_atom_type_scat_dispersion_real
_atom_type_scat_dispersion_imag
_atom_type_scat_source
C C 0.0033 0.0016 'International Tables Vol C Tables 4.2.6.8 and 6.1.1.4'
H H 0.0000 0.0000 'International Tables Vol C Tables 4.2.6.8 and 6.1.1.4'
N N 0.0061 0.0033 'International Tables Vol C Tables 4.2.6.8 and 6.1.1.4'
O O 0.0106 0.0060 'International Tables Vol C Tables 4.2.6.8 and 6.1.1.4'

loop_
_geom_angle_atom_site_label_1
_geom_angle_atom_site_label_2
_geom_angle_atom_site_label_3
_geom_angle
_geom_angle_site_symmetry_1
_geom_angle_site_symmetry_3
_geom_angle_publ_flag
C1 O1 N1 105.92(15) . . ?
C1 N2 C2 101.73(17) . . ?
H3A N3 H3B 120.0 . . ?
C1 N3 H3A 120.0 . . ?
C1 N3 H3B 120.0 . . ?
C3 C8 H8 120.4 . . ?
C7 C8 H8 120.4 . . ?
C7 C8 C3 119.1(2) . . ?
C3 C4 H4 120.6 . . ?
C5 C4 H4 120.6 . . ?
C5 C4 C3 118.8(2) . . ?
C2 N1 O1 102.82(17) . . ?
N2 C2 C3 123.96(18) . . ?
N1 C2 N2 115.84(19) . . ?
N1 C2 C3 120.2(2) . . ?
C8 C3 C2 119.93(19) . . ?
C4 C3 C8 119.3(2) . . ?
C4 C3 C2 120.8(2) . . ?
O3 N4 C7 117.7(2) . . ?
O2 N4 C7 117.7(2) . . ?
O2 N4 O3 124.6(2) . . ?
C8 C7 N4 118.6(2) . . ?
C8 C7 C6 123.2(2) . . ?
C6 C7 N4 118.2(2) . . ?
N2 C1 O1 113.7(2) . . ?
N2 C1 N3 128.5(2) . . ?
N3 C1 O1 117.84(19) . . ?
C7 C6 H6 121.9 . . ?
C5 C6 C7 116.1(2) . . ?
C5 C6 H6 121.9 . . ?
O4 N5 C5 117.0(3) . . ?
O5 N5 O4 125.1(2) . . ?
O5 N5 C5 117.9(2) . . ?
C4 C5 N5 118.6(2) . . ?
C6 C5 C4 123.5(2) . . ?
C6 C5 N5 117.8(2) . . ?

loop_
_geom_bond_atom_site_label_1
_geom_bond_atom_site_label_2
_geom_bond_distance
_geom_bond_site_symmetry_2
_geom_bond_publ_flag
O1 N1 1.427(2) . ?
O1 C1 1.342(3) . ?
N2 C2 1.371(3) . ?
N2 C1 1.318(3) . ?
N3 H3A 0.8800 . ?
N3 H3B 0.8800 . ?
N3 C1 1.326(3) . ?
C8 H8 0.9500 . ?
C8 C3 1.401(3) . ?
C8 C7 1.369(3) . ?
C4 H4 0.9500 . ?
C4 C3 1.392(3) . ?
C4 C5 1.378(3) . ?
N1 C2 1.307(3) . ?
C2 C3 1.465(3) . ?
O4 N5 1.232(3) . ?
N4 C7 1.474(3) . ?
N4 O3 1.231(3) . ?
N4 O2 1.221(3) . ?
C7 C6 1.384(3) . ?
C6 H6 0.9500 . ?
C6 C5 1.376(3) . ?
O5 N5 1.224(3) . ?
N5 C5 1.477(3) . ?

loop_
_geom_torsion_atom_site_label_1
_geom_torsion_atom_site_label_2
_geom_torsion_atom_site_label_3
_geom_torsion_atom_site_label_4
_geom_torsion
_geom_torsion_site_symmetry_1
_geom_torsion_site_symmetry_2
_geom_torsion_site_symmetry_3
_geom_torsion_site_symmetry_4
_geom_torsion_publ_flag
O1 N1 C2 N2 1.1(2) . . . . ?
O1 N1 C2 C3 -178.20(17) . . . . ?
N2 C2 C3 C8 -175.57(19) . . . . ?
N2 C2 C3 C4 5.1(3) . . . . ?
C8 C7 C6 C5 0.3(3) . . . . ?
N1 O1 C1 N2 0.2(2) . . . . ?
N1 O1 C1 N3 179.80(18) . . . . ?
N1 C2 C3 C8 3.6(3) . . . . ?
N1 C2 C3 C4 -175.7(2) . . . . ?
C2 N2 C1 O1 0.4(2) . . . . ?
C2 N2 C1 N3 -179.2(2) . . . . ?
O4 N5 C5 C4 -156.5(2) . . . . ?
O4 N5 C5 C6 24.1(3) . . . . ?
C3 C8 C7 N4 -179.05(18) . . . . ?
C3 C8 C7 C6 -0.6(3) . . . . ?
C3 C4 C5 C6 -0.8(3) . . . . ?
C3 C4 C5 N5 179.8(2) . . . . ?
N4 C7 C6 C5 178.79(19) . . . . ?
C7 C8 C3 C4 0.1(3) . . . . ?
C7 C8 C3 C2 -179.21(19) . . . . ?
C7 C6 C5 C4 0.4(3) . . . . ?
C7 C6 C5 N5 179.81(19) . . . . ?
C1 O1 N1 C2 -0.7(2) . . . . ?
C1 N2 C2 N1 -1.0(2) . . . . ?
C1 N2 C2 C3 178.3(2) . . . . ?
O5 N5 C5 C4 24.3(3) . . . . ?
O5 N5 C5 C6 -155.2(2) . . . . ?
O3 N4 C7 C8 -172.4(2) . . . . ?
O3 N4 C7 C6 9.0(3) . . . . ?
O2 N4 C7 C8 6.9(3) . . . . ?
O2 N4 C7 C6 -171.6(2) . . . . ?
C5 C4 C3 C8 0.5(3) . . . . ?
C5 C4 C3 C2 179.85(19) . . . . ?
